data_7102432
loop_
_publ_author_name
'Pickering, Alexandra L'
'Seeber, Georg'
'Long, De-Liang'
'Cronin, Leroy'

_publ_section_title
;
 Polymeric silver(I) coordination tubes.
;
_journal_issue 2
_journal_name_full 'Chemical communications (Cambridge, England)'
_journal_page_first 136
_journal_page_last 137
_journal_paper_doi 10.1039/b312876h
_journal_year 2004
_chemical_formula_moiety '(C6 H15 Ag N3 +), (C F3 O3 S -), (C H4 O)'
_chemical_formula_sum 'C8 H19 Ag F3 N3 O4 S'
_chemical_formula_weight 418.19
_chemical_name_systematic
;
?
;
_space_group_IT_number 14
_symmetry_cell_setting monoclinic
_symmetry_space_group_name_Hall '-P 2yn'
_symmetry_space_group_name_H-M 'P 1 21/n 1'
_atom_sites_solution_hydrogens geom
_atom_sites_solution_primary direct
_atom_sites_solution_secondary difmap
_audit_creation_method SHELXL-97
_cell_angle_alpha 90.00
_cell_angle_beta 98.4620(10)
_cell_angle_gamma 90.00
_cell_formula_units_Z 4
_cell_length_a 8.5527(2)
_cell_length_b 7.8253(2)
_cell_length_c 21.9735(6)
_cell_measurement_reflns_used 18707
_cell_measurement_temperature 150(2)
_cell_measurement_theta_max 27.5
_cell_measurement_theta_min 1.5
_cell_volume 1454.62(6)
_computing_cell_refinement 'HKL Scalepack (Otwinowski & Minor 1997)'
_computing_data_collection 'Collect (Nonius BV, 1997-2000)'
_computing_data_reduction 'HKL Denzo and Scalepack (Otwinowski & Minor 1997)'
_computing_molecular_graphics 'Ortep-3 for Windows (Farrugia, 1997)'
_computing_publication_material 'WinGX publication routines (Farrugia, 1999)'
_computing_structure_refinement 'SHELXL-97 (Sheldrick, 1997)'
_computing_structure_solution 'SHELXS-97 (Sheldrick, 1997)'
_diffrn_ambient_temperature 150(2)
_diffrn_measured_fraction_theta_full 0.985
_diffrn_measured_fraction_theta_max 0.985
_diffrn_measurement_device_type 'Nonius Kappa-CCD'
_diffrn_measurement_method \w
_diffrn_radiation_monochromator graphite
_diffrn_radiation_source 'fine-focus sealed tube'
_diffrn_radiation_type MoK\a
_diffrn_radiation_wavelength 0.71073
_diffrn_reflns_av_R_equivalents 0.0665
_diffrn_reflns_av_sigmaI/netI 0.0322
_diffrn_reflns_limit_h_max 10
_diffrn_reflns_limit_h_min -11
_diffrn_reflns_limit_k_max 10
_diffrn_reflns_limit_k_min 0
_diffrn_reflns_limit_l_max 28
_diffrn_reflns_limit_l_min 0
_diffrn_reflns_number 20446
_diffrn_reflns_theta_full 27.57
_diffrn_reflns_theta_max 27.57
_diffrn_reflns_theta_min 1.87
_diffrn_standards_decay_% 0
_exptl_absorpt_coefficient_mu 1.578
_exptl_absorpt_correction_T_max 1.134
_exptl_absorpt_correction_T_min 0.878
_exptl_absorpt_correction_type empirical
_exptl_absorpt_process_details
;
R. H. Blessing, Acta Crystallogr., Sect A 1995, 51, 33-38.
;
_exptl_crystal_colour colourless
_exptl_crystal_density_diffrn 1.910
_exptl_crystal_density_meas ?
_exptl_crystal_density_method 'not measured'
_exptl_crystal_description plate
_exptl_crystal_F_000 840
_exptl_crystal_size_max 0.40
_exptl_crystal_size_mid 0.20
_exptl_crystal_size_min 0.20
_refine_diff_density_max 0.65
_refine_diff_density_min -0.61
_refine_diff_density_rms 0.10
_refine_ls_extinction_coef 0.0010(3)
_refine_ls_extinction_expression Fc^*^=kFc[1+0.001xFc^2^\l^3^/sin(2\q)]^-1/4^
_refine_ls_extinction_method SHELXL
_refine_ls_goodness_of_fit_ref 1.056
_refine_ls_hydrogen_treatment mixed
_refine_ls_matrix_type full
_refine_ls_number_parameters 184
_refine_ls_number_reflns 3311
_refine_ls_number_restraints 0
_refine_ls_restrained_S_all 1.056
_refine_ls_R_factor_all 0.051
_refine_ls_R_factor_gt 0.035
_refine_ls_shift/su_max 0.001
_refine_ls_shift/su_mean 0.000
_refine_ls_structure_factor_coef Fsqd
_refine_ls_weighting_details 'calc w=1/[\s^2^(Fo^2^)+(0.0332P)^2^+2.6315P] where P=(Fo^2^+2Fc^2^)/3'
_refine_ls_weighting_scheme calc
_refine_ls_wR_factor_gt 0.078
_refine_ls_wR_factor_ref 0.084
_reflns_number_gt 2684
_reflns_number_total 3311
_reflns_threshold_expression >2sigma(I)
_cod_data_source_file b312876h.txt
_cod_data_source_block AL024
_cod_depositor_comments
;
The following automatic conversions were performed:
'_symmetry_cell_setting' value 'Monoclinic' changed to 'monoclinic'
according to '/home/saulius/struct/CIF-dictionaries/cif_core.dic'
dictionary named 'cif_core.dic' version 2.4.1 from
2010-06-29.

'_exptl_absorpt_correction_type' value 'Empirical' changed to
'empirical' according to
'/home/saulius/struct/CIF-dictionaries/cif_core.dic' dictionary named
'cif_core.dic' version 2.4.1 from 2010-06-29.

Automatic conversion script
Id: cif_fix_enum 1527 2010-12-29 10:47:43Z saulius 

The following automatic conversions were performed:

'_exptl_crystal_density_meas' value 'none' was changed to '?' - the
value is perceived as not measured.

Automatic conversion script
Id: cif_fix_values 3008 2015-01-20 13:52:24Z robertas 
;
_cod_original_sg_symbol_H-M P21/n
_cod_database_code 7102432

loop_
_symmetry_equiv_pos_as_xyz
'x, y, z'
'-x+1/2, y+1/2, -z+1/2'
'-x, -y, -z'
'x-1/2, -y-1/2, z-1/2'

loop_
_atom_site_label
_atom_site_type_symbol
_atom_site_fract_x
_atom_site_fract_y
_atom_site_fract_z
_atom_site_U_iso_or_equiv
_atom_site_adp_type
_atom_site_occupancy
_atom_site_symmetry_multiplicity
_atom_site_calc_flag
_atom_site_refinement_flags
Ag1 Ag 0.99161(3) 0.30572(3) 0.739459(13) 0.03237(11) Uani 1 1 d .
C1 C 0.9508(4) 0.6139(4) 0.64123(15) 0.0295(7) Uani 1 1 d .
H1 H 0.9546 0.6484 0.5976 0.035 Uiso 1 1 calc R
C2 C 0.7806(4) 0.6259(4) 0.65382(16) 0.0310(7) Uani 1 1 d .
H2A H 0.7121 0.5545 0.6237 0.037 Uiso 1 1 calc R
H2B H 0.7740 0.5807 0.6955 0.037 Uiso 1 1 calc R
C3 C 0.7210(4) 0.8097(4) 0.64948(15) 0.0282(7) Uani 1 1 d .
H3 H 0.7219 0.8523 0.6066 0.034 Uiso 1 1 calc R
C4 C 0.8283(4) 0.9228(4) 0.69409(15) 0.0267(7) Uani 1 1 d .
H4A H 0.8250 0.8840 0.7368 0.032 Uiso 1 1 calc R
H4B H 0.7895 1.0421 0.6904 0.032 Uiso 1 1 calc R
C5 C 0.9988(4) 0.9161(4) 0.68059(15) 0.0264(7) Uani 1 1 d .
H5 H 1.0006 0.9601 0.6380 0.032 Uiso 1 1 calc R
C6 C 1.0574(4) 0.7316(4) 0.68365(16) 0.0283(7) Uani 1 1 d .
H6A H 1.1652 0.7282 0.6723 0.034 Uiso 1 1 calc R
H6B H 1.0638 0.6897 0.7265 0.034 Uiso 1 1 calc R
N1 N 1.0073(4) 0.4351(4) 0.65001(14) 0.0355(7) Uani 1 1 d .
H1A H 1.1114 0.4329 0.6440 0.043 Uiso 1 1 calc R
H1B H 0.9515 0.3701 0.6193 0.043 Uiso 1 1 calc R
N2 N 0.5564(3) 0.8156(4) 0.66356(14) 0.0336(7) Uani 1 1 d .
H2C H 0.5026 0.7261 0.6430 0.040 Uiso 1 1 calc R
H2D H 0.5113 0.9145 0.6464 0.040 Uiso 1 1 calc R
N3 N 1.0989(3) 1.0291(3) 0.72446(13) 0.0290(6) Uani 1 1 d .
H3A H 1.1947 1.0431 0.7108 0.035 Uiso 1 1 calc R
H3B H 1.1179 0.9747 0.7619 0.035 Uiso 1 1 calc R
S1 S 0.08397(12) 0.77284(12) 0.88388(4) 0.0370(2) Uani 1 1 d .
O1 O 0.1652(4) 0.6374(4) 0.85776(15) 0.0638(9) Uani 1 1 d .
O2 O -0.0828(4) 0.7413(5) 0.88095(17) 0.0639(9) Uani 1 1 d .
O3 O 0.1259(3) 0.9418(4) 0.86808(14) 0.0554(8) Uani 1 1 d .
C10 C 0.1597(9) 0.7569(8) 0.9647(2) 0.0756(16) Uani 1 1 d .
F1 F 0.1218(7) 0.6077(6) 0.98672(18) 0.147(2) Uani 1 1 d .
F2 F 0.3118(6) 0.7755(7) 0.97502(19) 0.1245(16) Uani 1 1 d .
F3 F 0.0995(6) 0.8695(7) 0.99763(17) 0.1350(18) Uani 1 1 d .
C20 C 0.3160(9) 0.2666(10) 0.9911(3) 0.097(2) Uani 1 1 d .
H21C H 0.3839 0.3430 0.9712 0.117 Uiso 1 1 calc R
H21A H 0.2054 0.2850 0.9733 0.117 Uiso 1 1 calc R
H21B H 0.3453 0.1476 0.9845 0.117 Uiso 1 1 calc R
O21 O 0.3358(4) 0.3015(5) 1.05507(16) 0.0696(10) Uani 1 1 d .
H21 H 0.2484 0.2917 1.0679 0.104 Uiso 1 1 calc R

loop_
_atom_site_aniso_label
_atom_site_aniso_U_11
_atom_site_aniso_U_22
_atom_site_aniso_U_33
_atom_site_aniso_U_23
_atom_site_aniso_U_13
_atom_site_aniso_U_12
Ag1 0.03188(16) 0.02232(14) 0.04254(17) -0.00041(11) 0.00423(10) -0.00043(11)
C1 0.0409(19) 0.0211(16) 0.0268(17) -0.0021(13) 0.0060(14) 0.0015(14)
C2 0.0385(19) 0.0252(17) 0.0289(17) -0.0018(14) 0.0040(14) -0.0053(15)
C3 0.0285(16) 0.0281(17) 0.0267(16) 0.0015(13) -0.0003(13) -0.0002(14)
C4 0.0274(16) 0.0214(15) 0.0303(17) 0.0013(13) 0.0006(13) 0.0023(13)
C5 0.0289(16) 0.0201(15) 0.0302(17) 0.0012(13) 0.0043(13) 0.0021(13)
C6 0.0292(17) 0.0238(17) 0.0331(18) 0.0001(13) 0.0082(14) 0.0043(13)
N1 0.0456(17) 0.0224(15) 0.0390(17) -0.0061(12) 0.0076(13) 0.0028(13)
N2 0.0275(14) 0.0337(16) 0.0380(17) 0.0003(13) -0.0002(12) -0.0003(12)
N3 0.0281(14) 0.0230(14) 0.0353(15) 0.0005(11) 0.0024(12) -0.0026(11)
S1 0.0495(5) 0.0337(5) 0.0299(5) 0.0011(4) 0.0125(4) -0.0028(4)
O1 0.073(2) 0.058(2) 0.064(2) -0.0159(17) 0.0215(17) 0.0068(17)
O2 0.057(2) 0.061(2) 0.078(2) -0.0030(18) 0.0257(17) -0.0144(16)
O3 0.0575(18) 0.0434(18) 0.065(2) 0.0205(15) 0.0078(15) -0.0096(14)
C10 0.109(5) 0.069(4) 0.046(3) 0.008(3) 0.002(3) -0.014(3)
F1 0.243(6) 0.115(3) 0.075(3) 0.055(3) -0.001(3) -0.045(4)
F2 0.119(3) 0.160(4) 0.077(3) 0.026(3) -0.043(2) -0.017(3)
F3 0.185(4) 0.166(4) 0.060(2) -0.050(3) 0.041(3) -0.025(4)
C20 0.100(5) 0.130(6) 0.066(4) -0.012(4) 0.025(3) 0.014(4)
O21 0.064(2) 0.087(3) 0.060(2) 0.0097(19) 0.0139(16) 0.007(2)

loop_
_atom_type_symbol
_atom_type_description
_atom_type_scat_dispersion_real
_atom_type_scat_dispersion_imag
_atom_type_scat_source
C C 0.0033 0.0016 'International Tables Vol C Tables 4.2.6.8 and 6.1.1.4'
H H 0.0000 0.0000 'International Tables Vol C Tables 4.2.6.8 and 6.1.1.4'
N N 0.0061 0.0033 'International Tables Vol C Tables 4.2.6.8 and 6.1.1.4'
O O 0.0106 0.0060 'International Tables Vol C Tables 4.2.6.8 and 6.1.1.4'
F F 0.0171 0.0103 'International Tables Vol C Tables 4.2.6.8 and 6.1.1.4'
S S 0.1246 0.1234 'International Tables Vol C Tables 4.2.6.8 and 6.1.1.4'
Ag Ag -0.8971 1.1015 'International Tables Vol C Tables 4.2.6.8 and 6.1.1.4'

loop_
_geom_angle_atom_site_label_1
_geom_angle_atom_site_label_2
_geom_angle_atom_site_label_3
_geom_angle
_geom_angle_site_symmetry_1
_geom_angle_site_symmetry_3
N2 Ag1 N1 150.33(11) 2_646 .
N2 Ag1 N3 106.94(10) 2_646 1_545
N1 Ag1 N3 102.42(10) . 1_545
N1 C1 C6 109.8(3) . .
N1 C1 C2 109.6(3) . .
C6 C1 C2 110.8(3) . .
C3 C2 C1 111.5(3) . .
N2 C3 C4 110.3(3) . .
N2 C3 C2 109.6(3) . .
C4 C3 C2 110.1(3) . .
C3 C4 C5 110.9(3) . .
N3 C5 C6 112.3(3) . .
N3 C5 C4 109.2(3) . .
C6 C5 C4 109.9(3) . .
C1 C6 C5 112.6(3) . .
C1 N1 Ag1 118.8(2) . .
C3 N2 Ag1 120.8(2) . 2_656
C5 N3 Ag1 115.58(19) . 1_565
O3 S1 O1 115.7(2) . .
O3 S1 O2 115.5(2) . .
O1 S1 O2 113.0(2) . .
O3 S1 C10 103.7(2) . .
O1 S1 C10 102.6(3) . .
O2 S1 C10 104.0(3) . .
F3 C10 F2 107.3(6) . .
F3 C10 F1 104.9(5) . .
F2 C10 F1 109.2(6) . .
F3 C10 S1 112.9(5) . .
F2 C10 S1 111.8(4) . .
F1 C10 S1 110.5(4) . .

loop_
_geom_bond_atom_site_label_1
_geom_bond_atom_site_label_2
_geom_bond_distance
_geom_bond_site_symmetry_2
Ag1 N2 2.230(3) 2_646
Ag1 N1 2.232(3) .
Ag1 N3 2.393(3) 1_545
C1 N1 1.483(4) .
C1 C6 1.516(5) .
C1 C2 1.524(5) .
C2 C3 1.524(5) .
C3 N2 1.486(4) .
C3 C4 1.524(4) .
C4 C5 1.531(4) .
C5 N3 1.483(4) .
C5 C6 1.527(4) .
N2 Ag1 2.230(3) 2_656
N3 Ag1 2.393(3) 1_565
S1 O3 1.426(3) .
S1 O1 1.433(3) .
S1 O2 1.440(3) .
S1 C10 1.802(6) .
C10 F3 1.295(7) .
C10 F2 1.296(8) .
C10 F1 1.322(7) .
C20 O21 1.418(7) .
